data_4025834
loop_
_publ_author_name
'Antonio Leyva-P\'erez'
'Jose R. Cabrero-Antonino'
'\'Angel Cant\'in'
'Avelino Corma'

_publ_contact_author_address
;
Instituto de Tecnolog\'ia Qu\'imica, 
Universidad Polit\'ecnica de Valencia-Consejo
Superior de Investigaciones Cient\'ificas. Avda. de los Naranjos s/n, 46022,
Valencia, Spain.
;
_publ_contact_author_email anleyva@itq.upv.es
_publ_contact_author_name 'Leyva-P\'erez, Antonio'
_publ_section_title
;
 Gold(I) Catalyzes the Intermolecular Hydroamination of Alkynes with
 Imines and Produces \a,\a',N-Triarylbisenamines: Studies on Their Use As
 Intermediates in Synthesis
;
_journal_name_full 'Journal of Organic Chemistry'
_journal_page_first 7769
_journal_page_last 7780
_journal_paper_doi 10.1021/jo101674t
_journal_volume 75
_journal_year 2010
_chemical_compound_source 'synthesis as described'
_chemical_formula_moiety 'C29 H27 N1 O4'
_chemical_formula_sum 'C29 H27 N O4'
_chemical_formula_weight 453.52
_chemical_name_systematic
;
 ?
;
_space_group_crystal_system orthorhombic
_space_group_IT_number 61
_space_group_name_Hall '-P 2ac 2ab'
_space_group_name_H-M_alt 'P b c a'
_symmetry_space_group_name_Hall '-P 2ac 2ab'
_symmetry_space_group_name_H-M 'P b c a'
_atom_sites_solution_hydrogens geom
_atom_sites_solution_primary direct
_atom_sites_solution_secondary difmap
_audit_conform_dict_location ftp://ftp.iucr.org/pub/cif_core.dic
_audit_conform_dict_name cif_core.dic
_audit_conform_dict_version 2.4
_audit_creation_date 2010-03-04T12:49:56-00:00
_audit_creation_method 'WinGX routine CIF_UPDATE'
_audit_update_record
;
?

2010-07-13 # Formatted by publCIF
;
_cell_angle_alpha 90
_cell_angle_beta 90
_cell_angle_gamma 90
_cell_formula_units_Z 8
_cell_length_a 7.5332(12)
_cell_length_b 18.566(3)
_cell_length_c 33.103(5)
_cell_measurement_reflns_used 1984
_cell_measurement_temperature 100(2)
_cell_measurement_theta_max 18.43
_cell_measurement_theta_min 2.19
_cell_measurement_wavelength 0.71073
_cell_volume 4629.8(13)
_computing_cell_refinement 'APPEX2 (BRUKER AXS, 2005)'
_computing_data_collection 'APPEX2 (BRUKER AXS, 2005)'
_computing_data_reduction 'APPEX2 (BRUKER AXS, 2005)'
_computing_molecular_graphics 'Ortep-3 for Windows (Farrugia, 1997)'
_computing_publication_material 'WinGX publication routines (Farrugia, 1999)'
_computing_structure_refinement 'SHELXL-97 (Sheldrick, 2008)'
_computing_structure_solution 'SIR-97  (Giacovazzo et all, 1999)'
_diffrn_ambient_temperature 100(2)
_diffrn_measured_fraction_theta_full 0.999
_diffrn_measured_fraction_theta_max 0.999
_diffrn_measurement_device 'four-circle diffractometer'
_diffrn_measurement_device_type 'BRUKER APPEX-II CCD'
_diffrn_measurement_method 'omega and phi scans'
_diffrn_radiation_monochromator graphite
_diffrn_radiation_probe x-ray
_diffrn_radiation_source 'fine-focus sealed tube'
_diffrn_radiation_type MoK\a
_diffrn_radiation_wavelength 0.7107
_diffrn_reflns_av_R_equivalents 0.2102
_diffrn_reflns_av_unetI/netI 0.1051
_diffrn_reflns_limit_h_max 8
_diffrn_reflns_limit_h_min 0
_diffrn_reflns_limit_k_max 20
_diffrn_reflns_limit_k_min 0
_diffrn_reflns_limit_l_max 36
_diffrn_reflns_limit_l_min 0
_diffrn_reflns_number 64702
_diffrn_reflns_theta_full 23.25
_diffrn_reflns_theta_max 23.25
_diffrn_reflns_theta_min 2.19
_exptl_absorpt_coefficient_mu 0.086
_exptl_absorpt_correction_T_max 1
_exptl_absorpt_correction_T_min 0.7072
_exptl_absorpt_correction_type multi-scan
_exptl_absorpt_process_details 'BRUKER SADABS'
_exptl_crystal_colour colourless
_exptl_crystal_density_diffrn 1.301
_exptl_crystal_density_method 'not measured'
_exptl_crystal_description prism
_exptl_crystal_F_000 1920
_exptl_crystal_size_max 0.35
_exptl_crystal_size_mid 0.19
_exptl_crystal_size_min 0.02
_refine_diff_density_max 0.296
_refine_diff_density_min -0.279
_refine_diff_density_rms 0.073
_refine_ls_extinction_coef 0.0048(8)
_refine_ls_extinction_expression Fc^*^=kFc[1+0.001xFc^2^\l^3^/sin(2\q)]^-1/4^
_refine_ls_extinction_method SHELXL
_refine_ls_goodness_of_fit_ref 1.016
_refine_ls_hydrogen_treatment constr
_refine_ls_matrix_type full
_refine_ls_number_parameters 311
_refine_ls_number_reflns 3335
_refine_ls_number_restraints 0
_refine_ls_restrained_S_all 1.016
_refine_ls_R_factor_all 0.1325
_refine_ls_R_factor_gt 0.0652
_refine_ls_shift/su_max 0
_refine_ls_shift/su_mean 0
_refine_ls_structure_factor_coef Fsqd
_refine_ls_weighting_details 'calc w=1/[\s^2^(Fo^2^)+(0.0826P)^2^+0.4631P] where P=(Fo^2^+2Fc^2^)/3'
_refine_ls_weighting_scheme calc
_refine_ls_wR_factor_gt 0.1312
_refine_ls_wR_factor_ref 0.1698
_reflns_number_gt 1936
_reflns_number_total 3335
_reflns_threshold_expression >2\s(I)
_cod_data_source_file jo101674t_si_005.cif
_cod_data_source_block cc02zga1n
_cod_database_code 4025834

loop_
_space_group_symop_operation_xyz
'x, y, z'
'-x+1/2, -y, z+1/2'
'x+1/2, -y+1/2, -z'
'-x, y+1/2, -z+1/2'
'-x, -y, -z'
'x-1/2, y, -z-1/2'
'-x-1/2, y-1/2, z'
'x, -y-1/2, z-1/2'

loop_
_atom_site_label
_atom_site_type_symbol
_atom_site_fract_x
_atom_site_fract_y
_atom_site_fract_z
_atom_site_U_iso_or_equiv
_atom_site_adp_type
_atom_site_occupancy
_atom_site_symmetry_multiplicity
_atom_site_calc_flag
_atom_site_refinement_flags
_atom_site_disorder_assembly
_atom_site_disorder_group
N1 N 0.4260(4) 0.00033(17) 0.13757(9) 0.0236(8) Uani 1 1 d . . .
C2 C 0.5143(5) -0.0553(2) 0.16253(11) 0.0221(10) Uani 1 1 d . . .
C3 C 0.6598(5) -0.0260(2) 0.19166(12) 0.0268(11) Uani 1 1 d . . .
H3A H 0.6816 0.0263 0.1888 0.032 Uiso 1 1 calc R . .
H3B H 0.6397 -0.0391 0.2203 0.032 Uiso 1 1 calc R . .
C4 C 0.7997(5) -0.0729(2) 0.17070(12) 0.0269(11) Uani 1 1 d . . .
H4A H 0.8275 -0.1179 0.1854 0.032 Uiso 1 1 calc R . .
H4B H 0.9095 -0.0465 0.1636 0.032 Uiso 1 1 calc R . .
C5 C 0.6723(6) -0.0836(2) 0.13480(12) 0.0239(10) Uani 1 1 d . . .
C6 C 0.6766(5) -0.0269(2) 0.10196(12) 0.0236(10) Uani 1 1 d . . .
C7 C 0.5353(5) 0.0183(2) 0.10532(11) 0.0236(10) Uani 1 1 d . . .
C8 C 0.2761(5) 0.0394(2) 0.15199(12) 0.0235(10) Uani 1 1 d . . .
C9 C 0.2506(6) 0.0477(2) 0.19352(12) 0.0258(10) Uani 1 1 d . . .
H9 H 0.3331 0.0273 0.212 0.031 Uiso 1 1 calc R . .
C10 C 0.1055(6) 0.0855(2) 0.20789(12) 0.0263(11) Uani 1 1 d . . .
H10 H 0.0896 0.0902 0.2362 0.032 Uiso 1 1 calc R . .
C11 C -0.0169(5) 0.1166(2) 0.18221(12) 0.0223(10) Uani 1 1 d . . .
C12 C 0.0059(6) 0.1051(2) 0.14070(12) 0.0241(10) Uani 1 1 d . . .
H12 H -0.0793 0.1239 0.1224 0.029 Uiso 1 1 calc R . .
C13 C 0.1486(6) 0.0672(2) 0.12585(12) 0.0234(10) Uani 1 1 d . . .
H13 H 0.1602 0.0599 0.0976 0.028 Uiso 1 1 calc R . .
C14 C -0.1659(6) 0.1619(2) 0.19859(12) 0.0302(11) Uani 1 1 d . . .
H14A H -0.18 0.1524 0.2275 0.045 Uiso 1 1 calc R . .
H14B H -0.2763 0.1498 0.1845 0.045 Uiso 1 1 calc R . .
H14C H -0.1385 0.2129 0.1944 0.045 Uiso 1 1 calc R . .
C15 C 0.3912(5) -0.1132(2) 0.17790(12) 0.0225(10) Uani 1 1 d . . .
C16 C 0.2494(6) -0.1363(2) 0.15393(12) 0.0255(10) Uani 1 1 d . . .
H16 H 0.222 -0.1113 0.1297 0.031 Uiso 1 1 calc R . .
C17 C 0.1485(6) -0.1952(2) 0.16514(12) 0.0289(11) Uani 1 1 d . . .
H17 H 0.0534 -0.2108 0.1485 0.035 Uiso 1 1 calc R . .
C18 C 0.1862(6) -0.2312(2) 0.20062(13) 0.0294(11) Uani 1 1 d . . .
H18 H 0.1176 -0.2719 0.2083 0.035 Uiso 1 1 calc R . .
C19 C 0.3220(6) -0.2083(2) 0.22453(13) 0.0324(12) Uani 1 1 d . . .
H19 H 0.3458 -0.2329 0.2491 0.039 Uiso 1 1 calc R . .
C20 C 0.4257(6) -0.1501(2) 0.21382(11) 0.0272(11) Uani 1 1 d . . .
H20 H 0.5204 -0.1352 0.2308 0.033 Uiso 1 1 calc R . .
C21 C 0.4960(5) 0.0809(2) 0.07860(12) 0.0234(10) Uani 1 1 d . . .
C22 C 0.4348(6) 0.0700(2) 0.03955(12) 0.0289(11) Uani 1 1 d . . .
H22 H 0.4154 0.0224 0.0299 0.035 Uiso 1 1 calc R . .
C23 C 0.4019(6) 0.1282(2) 0.01456(12) 0.0327(12) Uani 1 1 d . . .
H23 H 0.36 0.1206 -0.0122 0.039 Uiso 1 1 calc R . .
C24 C 0.4303(6) 0.1980(2) 0.02855(12) 0.0325(11) Uani 1 1 d . . .
H24 H 0.4061 0.2379 0.0115 0.039 Uiso 1 1 calc R . .
C25 C 0.4936(6) 0.2094(2) 0.06717(12) 0.0307(11) Uani 1 1 d . . .
H25 H 0.516 0.2571 0.0764 0.037 Uiso 1 1 calc R . .
C26 C 0.5245(5) 0.1510(2) 0.09266(12) 0.0260(10) Uani 1 1 d . . .
H26 H 0.5647 0.1587 0.1195 0.031 Uiso 1 1 calc R . .
C27 C 0.6518(6) -0.1600(2) 0.11884(12) 0.0265(11) Uani 1 1 d . . .
O28 O 0.7213(4) -0.21262(14) 0.13349(8) 0.0301(8) Uani 1 1 d . . .
O29 O 0.5354(4) -0.16282(13) 0.08794(8) 0.0273(7) Uani 1 1 d . . .
C30 C 0.4843(6) -0.2349(2) 0.07624(13) 0.0348(12) Uani 1 1 d . . .
H30A H 0.5904 -0.2625 0.0689 0.052 Uiso 1 1 calc R . .
H30B H 0.4039 -0.2325 0.053 0.052 Uiso 1 1 calc R . .
H30C H 0.424 -0.2585 0.0989 0.052 Uiso 1 1 calc R . .
C31 C 0.8133(5) -0.0222(2) 0.07123(12) 0.0254(11) Uani 1 1 d . . .
O32 O 0.9218(4) -0.08147(14) 0.07344(8) 0.0282(8) Uani 1 1 d . . .
O33 O 0.8352(4) 0.02467(15) 0.04631(8) 0.0351(8) Uani 1 1 d . . .
C34 C 1.0614(6) -0.0842(2) 0.04322(13) 0.0348(12) Uani 1 1 d . . .
H34A H 1.0084 -0.0898 0.0164 0.052 Uiso 1 1 calc R . .
H34B H 1.1397 -0.1252 0.0488 0.052 Uiso 1 1 calc R . .
H34C H 1.1303 -0.0395 0.0441 0.052 Uiso 1 1 calc R . .

loop_
_atom_site_aniso_label
_atom_site_aniso_U_11
_atom_site_aniso_U_22
_atom_site_aniso_U_33
_atom_site_aniso_U_23
_atom_site_aniso_U_13
_atom_site_aniso_U_12
N1 0.031(2) 0.0177(19) 0.0217(19) 0.0069(15) 0.0007(17) 0.0018(17)
C2 0.025(3) 0.017(2) 0.025(2) -0.0015(18) 0.002(2) 0.001(2)
C3 0.031(3) 0.021(2) 0.028(2) -0.0005(19) 0.002(2) 0.000(2)
C4 0.026(3) 0.024(2) 0.031(2) 0.001(2) 0.001(2) -0.002(2)
C5 0.029(3) 0.018(2) 0.025(2) 0.0022(18) 0.002(2) -0.001(2)
C6 0.025(3) 0.017(2) 0.029(2) 0.0026(18) 0.003(2) 0.001(2)
C7 0.029(3) 0.016(2) 0.026(2) -0.0025(18) -0.001(2) -0.007(2)
C8 0.030(3) 0.011(2) 0.029(2) -0.0013(19) 0.007(2) 0.002(2)
C9 0.029(3) 0.018(2) 0.030(2) 0.0001(19) -0.005(2) -0.001(2)
C10 0.038(3) 0.018(2) 0.022(2) -0.0062(19) 0.005(2) -0.002(2)
C11 0.030(3) 0.010(2) 0.027(2) -0.0028(18) -0.002(2) -0.002(2)
C12 0.027(3) 0.017(2) 0.028(3) 0.0024(19) 0.000(2) -0.002(2)
C13 0.033(3) 0.019(2) 0.018(2) 0.0028(19) 0.001(2) -0.003(2)
C14 0.037(3) 0.020(2) 0.033(3) 0.000(2) 0.004(2) 0.000(2)
C15 0.025(3) 0.017(2) 0.026(2) -0.0011(19) 0.006(2) 0.003(2)
C16 0.032(3) 0.020(2) 0.024(2) -0.0009(19) 0.002(2) 0.004(2)
C17 0.032(3) 0.022(2) 0.033(3) -0.002(2) 0.004(2) -0.002(2)
C18 0.033(3) 0.017(2) 0.038(3) 0.003(2) 0.008(2) 0.000(2)
C19 0.040(3) 0.024(3) 0.033(3) 0.010(2) 0.004(2) 0.000(2)
C20 0.032(3) 0.025(3) 0.025(2) 0.004(2) 0.003(2) -0.002(2)
C21 0.024(2) 0.021(2) 0.025(2) 0.0029(19) 0.006(2) -0.001(2)
C22 0.033(3) 0.027(3) 0.027(2) -0.003(2) -0.001(2) -0.004(2)
C23 0.043(3) 0.035(3) 0.020(2) 0.003(2) -0.003(2) -0.003(2)
C24 0.039(3) 0.027(3) 0.031(3) 0.008(2) 0.003(2) 0.006(2)
C25 0.043(3) 0.017(2) 0.032(3) 0.000(2) -0.002(2) -0.002(2)
C26 0.030(3) 0.020(2) 0.027(2) -0.002(2) -0.002(2) 0.001(2)
C27 0.027(3) 0.026(3) 0.026(3) 0.002(2) 0.008(2) 0.000(2)
O28 0.0381(19) 0.0175(16) 0.0348(17) 0.0041(14) 0.0016(14) 0.0040(15)
O29 0.0363(19) 0.0190(16) 0.0266(16) 0.0018(13) -0.0028(14) -0.0026(14)
C30 0.047(3) 0.021(3) 0.037(3) -0.004(2) -0.005(2) -0.008(2)
C31 0.030(3) 0.017(2) 0.029(3) -0.005(2) -0.001(2) -0.004(2)
O32 0.0318(18) 0.0214(17) 0.0313(17) 0.0025(13) 0.0093(14) 0.0037(14)
O33 0.043(2) 0.0265(17) 0.0360(18) 0.0142(15) 0.0135(15) 0.0029(15)
C34 0.039(3) 0.031(3) 0.035(3) 0.000(2) 0.014(2) 0.002(2)

loop_
_atom_type_symbol
_atom_type_description
_atom_type_scat_dispersion_real
_atom_type_scat_dispersion_imag
_atom_type_scat_source
C C 0.0033 0.0016 'International Tables Vol C Tables 4.2.6.8 and 6.1.1.4'
H H 0 0 'International Tables Vol C Tables 4.2.6.8 and 6.1.1.4'
N N 0.0061 0.0033 'International Tables Vol C Tables 4.2.6.8 and 6.1.1.4'
O O 0.0106 0.006 'International Tables Vol C Tables 4.2.6.8 and 6.1.1.4'

loop_
_geom_angle_atom_site_label_1
_geom_angle_atom_site_label_2
_geom_angle_atom_site_label_3
_geom_angle
_geom_angle_site_symmetry_1
_geom_angle_site_symmetry_3
_geom_angle_publ_flag
C7 N1 C8 127.3(3) . . ?
C7 N1 C2 109.3(3) . . ?
C8 N1 C2 121.6(3) . . ?
N1 C2 C15 114.2(3) . . ?
N1 C2 C3 114.7(3) . . ?
C15 C2 C3 118.2(3) . . ?
N1 C2 C5 104.2(3) . . ?
C15 C2 C5 114.7(3) . . ?
C3 C2 C5 86.9(3) . . ?
C4 C3 C2 90.3(3) . . ?
C4 C3 H3A 113.6 . . ?
C2 C3 H3A 113.6 . . ?
C4 C3 H3B 113.6 . . ?
C2 C3 H3B 113.6 . . ?
H3A C3 H3B 110.9 . . ?
C3 C4 C5 89.7(3) . . ?
C3 C4 H4A 113.7 . . ?
C5 C4 H4A 113.7 . . ?
C3 C4 H4B 113.7 . . ?
C5 C4 H4B 113.7 . . ?
H4A C4 H4B 110.9 . . ?
C6 C5 C27 113.6(3) . . ?
C6 C5 C4 116.8(3) . . ?
C27 C5 C4 116.9(3) . . ?
C6 C5 C2 101.6(3) . . ?
C27 C5 C2 115.6(3) . . ?
C4 C5 C2 88.7(3) . . ?
C7 C6 C31 125.2(4) . . ?
C7 C6 C5 110.7(3) . . ?
C31 C6 C5 124.1(4) . . ?
C6 C7 N1 112.3(3) . . ?
C6 C7 C21 126.0(4) . . ?
N1 C7 C21 121.7(4) . . ?
C13 C8 C9 118.5(4) . . ?
C13 C8 N1 121.8(4) . . ?
C9 C8 N1 119.7(4) . . ?
C10 C9 C8 120.2(4) . . ?
C10 C9 H9 119.9 . . ?
C8 C9 H9 119.9 . . ?
C11 C10 C9 121.9(4) . . ?
C11 C10 H10 119.1 . . ?
C9 C10 H10 119.1 . . ?
C10 C11 C12 117.3(4) . . ?
C10 C11 C14 120.7(4) . . ?
C12 C11 C14 122.0(4) . . ?
C13 C12 C11 121.6(4) . . ?
C13 C12 H12 119.2 . . ?
C11 C12 H12 119.2 . . ?
C12 C13 C8 120.4(4) . . ?
C12 C13 H13 119.8 . . ?
C8 C13 H13 119.8 . . ?
C11 C14 H14A 109.5 . . ?
C11 C14 H14B 109.5 . . ?
H14A C14 H14B 109.5 . . ?
C11 C14 H14C 109.5 . . ?
H14A C14 H14C 109.5 . . ?
H14B C14 H14C 109.5 . . ?
C20 C15 C16 118.3(4) . . ?
C20 C15 C2 121.5(4) . . ?
C16 C15 C2 119.8(4) . . ?
C17 C16 C15 120.7(4) . . ?
C17 C16 H16 119.7 . . ?
C15 C16 H16 119.7 . . ?
C18 C17 C16 119.9(4) . . ?
C18 C17 H17 120 . . ?
C16 C17 H17 120 . . ?
C19 C18 C17 119.8(4) . . ?
C19 C18 H18 120.1 . . ?
C17 C18 H18 120.1 . . ?
C18 C19 C20 121.4(4) . . ?
C18 C19 H19 119.3 . . ?
C20 C19 H19 119.3 . . ?
C19 C20 C15 119.9(4) . . ?
C19 C20 H20 120.1 . . ?
C15 C20 H20 120.1 . . ?
C22 C21 C26 119.8(4) . . ?
C22 C21 C7 120.4(4) . . ?
C26 C21 C7 119.8(4) . . ?
C23 C22 C21 120.2(4) . . ?
C23 C22 H22 119.9 . . ?
C21 C22 H22 119.9 . . ?
C22 C23 C24 120.0(4) . . ?
C22 C23 H23 120 . . ?
C24 C23 H23 120 . . ?
C25 C24 C23 120.3(4) . . ?
C25 C24 H24 119.9 . . ?
C23 C24 H24 119.9 . . ?
C24 C25 C26 119.9(4) . . ?
C24 C25 H25 120.1 . . ?
C26 C25 H25 120.1 . . ?
C25 C26 C21 119.8(4) . . ?
C25 C26 H26 120.1 . . ?
C21 C26 H26 120.1 . . ?
O28 C27 O29 123.7(4) . . ?
O28 C27 C5 124.7(4) . . ?
O29 C27 C5 111.5(4) . . ?
C27 O29 C30 114.4(3) . . ?
O29 C30 H30A 109.5 . . ?
O29 C30 H30B 109.5 . . ?
H30A C30 H30B 109.5 . . ?
O29 C30 H30C 109.5 . . ?
H30A C30 H30C 109.5 . . ?
H30B C30 H30C 109.5 . . ?
O33 C31 O32 122.1(4) . . ?
O33 C31 C6 128.2(4) . . ?
O32 C31 C6 109.7(3) . . ?
C31 O32 C34 115.0(3) . . ?
O32 C34 H34A 109.5 . . ?
O32 C34 H34B 109.5 . . ?
H34A C34 H34B 109.5 . . ?
O32 C34 H34C 109.5 . . ?
H34A C34 H34C 109.5 . . ?
H34B C34 H34C 109.5 . . ?

loop_
_geom_bond_atom_site_label_1
_geom_bond_atom_site_label_2
_geom_bond_distance
_geom_bond_site_symmetry_2
_geom_bond_publ_flag
N1 C7 1.389(5) . ?
N1 C8 1.425(5) . ?
N1 C2 1.480(5) . ?
C2 C15 1.508(5) . ?
C2 C3 1.558(5) . ?
C2 C5 1.592(6) . ?
C3 C4 1.532(5) . ?
C3 H3A 0.99 . ?
C3 H3B 0.99 . ?
C4 C5 1.541(5) . ?
C4 H4A 0.99 . ?
C4 H4B 0.99 . ?
C5 C6 1.514(5) . ?
C5 C27 1.521(5) . ?
C6 C7 1.360(5) . ?
C6 C31 1.450(6) . ?
C7 C21 1.491(5) . ?
C8 C13 1.392(6) . ?
C8 C9 1.397(5) . ?
C9 C10 1.383(6) . ?
C9 H9 0.95 . ?
C10 C11 1.381(6) . ?
C10 H10 0.95 . ?
C11 C12 1.401(5) . ?
C11 C14 1.504(5) . ?
C12 C13 1.376(5) . ?
C12 H12 0.95 . ?
C13 H13 0.95 . ?
C14 H14A 0.98 . ?
C14 H14B 0.98 . ?
C14 H14C 0.98 . ?
C15 C20 1.397(5) . ?
C15 C16 1.399(6) . ?
C16 C17 1.382(5) . ?
C16 H16 0.95 . ?
C17 C18 1.382(5) . ?
C17 H17 0.95 . ?
C18 C19 1.362(6) . ?
C18 H18 0.95 . ?
C19 C20 1.379(5) . ?
C19 H19 0.95 . ?
C20 H20 0.95 . ?
C21 C22 1.387(6) . ?
C21 C26 1.398(5) . ?
C22 C23 1.383(6) . ?
C22 H22 0.95 . ?
C23 C24 1.393(6) . ?
C23 H23 0.95 . ?
C24 C25 1.381(6) . ?
C24 H24 0.95 . ?
C25 C26 1.394(5) . ?
C25 H25 0.95 . ?
C26 H26 0.95 . ?
C27 O28 1.210(5) . ?
C27 O29 1.348(5) . ?
O29 C30 1.445(4) . ?
C30 H30A 0.98 . ?
C30 H30B 0.98 . ?
C30 H30C 0.98 . ?
C31 O33 1.211(5) . ?
C31 O32 1.372(4) . ?
O32 C34 1.453(5) . ?
C34 H34A 0.98 . ?
C34 H34B 0.98 . ?
C34 H34C 0.98 . ?

loop_
_geom_torsion_atom_site_label_1
_geom_torsion_atom_site_label_2
_geom_torsion_atom_site_label_3
_geom_torsion_atom_site_label_4
_geom_torsion
_geom_torsion_site_symmetry_1
_geom_torsion_site_symmetry_2
_geom_torsion_site_symmetry_3
_geom_torsion_site_symmetry_4
_geom_torsion_publ_flag
C7 N1 C2 C15 -140.0(3) . . . . ?
C8 N1 C2 C15 54.4(5) . . . . ?
C7 N1 C2 C3 79.0(4) . . . . ?
C8 N1 C2 C3 -86.5(4) . . . . ?
C7 N1 C2 C5 -14.1(4) . . . . ?
C8 N1 C2 C5 -179.7(3) . . . . ?
N1 C2 C3 C4 -119.7(3) . . . . ?
C15 C2 C3 C4 101.0(4) . . . . ?
C5 C2 C3 C4 -15.5(3) . . . . ?
C2 C3 C4 C5 16.0(3) . . . . ?
C3 C4 C5 C6 86.6(4) . . . . ?
C3 C4 C5 C27 -133.9(4) . . . . ?
C3 C4 C5 C2 -15.7(3) . . . . ?
N1 C2 C5 C6 13.1(4) . . . . ?
C15 C2 C5 C6 138.6(3) . . . . ?
C3 C2 C5 C6 -101.7(3) . . . . ?
N1 C2 C5 C27 -110.4(4) . . . . ?
C15 C2 C5 C27 15.1(5) . . . . ?
C3 C2 C5 C27 134.8(4) . . . . ?
N1 C2 C5 C4 130.2(3) . . . . ?
C15 C2 C5 C4 -104.3(3) . . . . ?
C3 C2 C5 C4 15.4(3) . . . . ?
C27 C5 C6 C7 116.5(4) . . . . ?
C4 C5 C6 C7 -102.8(4) . . . . ?
C2 C5 C6 C7 -8.3(4) . . . . ?
C27 C5 C6 C31 -63.3(5) . . . . ?
C4 C5 C6 C31 77.4(5) . . . . ?
C2 C5 C6 C31 171.9(3) . . . . ?
C31 C6 C7 N1 179.7(3) . . . . ?
C5 C6 C7 N1 -0.1(5) . . . . ?
C31 C6 C7 C21 -0.7(6) . . . . ?
C5 C6 C7 C21 179.5(4) . . . . ?
C8 N1 C7 C6 174.1(4) . . . . ?
C2 N1 C7 C6 9.6(4) . . . . ?
C8 N1 C7 C21 -5.6(6) . . . . ?
C2 N1 C7 C21 -170.1(3) . . . . ?
C7 N1 C8 C13 45.2(6) . . . . ?
C2 N1 C8 C13 -152.0(4) . . . . ?
C7 N1 C8 C9 -137.8(4) . . . . ?
C2 N1 C8 C9 25.0(5) . . . . ?
C13 C8 C9 C10 -2.8(6) . . . . ?
N1 C8 C9 C10 -180.0(3) . . . . ?
C8 C9 C10 C11 -0.6(6) . . . . ?
C9 C10 C11 C12 3.4(6) . . . . ?
C9 C10 C11 C14 -175.5(4) . . . . ?
C10 C11 C12 C13 -2.9(6) . . . . ?
C14 C11 C12 C13 176.0(4) . . . . ?
C11 C12 C13 C8 -0.5(6) . . . . ?
C9 C8 C13 C12 3.3(6) . . . . ?
N1 C8 C13 C12 -179.6(3) . . . . ?
N1 C2 C15 C20 -152.1(3) . . . . ?
C3 C2 C15 C20 -12.5(5) . . . . ?
C5 C2 C15 C20 87.8(4) . . . . ?
N1 C2 C15 C16 34.9(5) . . . . ?
C3 C2 C15 C16 174.4(3) . . . . ?
C5 C2 C15 C16 -85.2(4) . . . . ?
C20 C15 C16 C17 -1.4(6) . . . . ?
C2 C15 C16 C17 171.9(4) . . . . ?
C15 C16 C17 C18 0.8(6) . . . . ?
C16 C17 C18 C19 0.4(6) . . . . ?
C17 C18 C19 C20 -1.1(6) . . . . ?
C18 C19 C20 C15 0.5(6) . . . . ?
C16 C15 C20 C19 0.7(6) . . . . ?
C2 C15 C20 C19 -172.4(4) . . . . ?
C6 C7 C21 C22 73.1(6) . . . . ?
N1 C7 C21 C22 -107.3(4) . . . . ?
C6 C7 C21 C26 -105.6(5) . . . . ?
N1 C7 C21 C26 74.0(5) . . . . ?
C26 C21 C22 C23 0.0(6) . . . . ?
C7 C21 C22 C23 -178.7(4) . . . . ?
C21 C22 C23 C24 0.0(6) . . . . ?
C22 C23 C24 C25 0.9(7) . . . . ?
C23 C24 C25 C26 -1.8(7) . . . . ?
C24 C25 C26 C21 1.8(6) . . . . ?
C22 C21 C26 C25 -0.9(6) . . . . ?
C7 C21 C26 C25 177.7(4) . . . . ?
C6 C5 C27 O28 144.3(4) . . . . ?
C4 C5 C27 O28 3.7(6) . . . . ?
C2 C5 C27 O28 -98.8(5) . . . . ?
C6 C5 C27 O29 -40.3(5) . . . . ?
C4 C5 C27 O29 179.1(3) . . . . ?
C2 C5 C27 O29 76.6(4) . . . . ?
O28 C27 O29 C30 6.4(5) . . . . ?
C5 C27 O29 C30 -169.0(3) . . . . ?
C7 C6 C31 O33 7.4(7) . . . . ?
C5 C6 C31 O33 -172.9(4) . . . . ?
C7 C6 C31 O32 -172.0(4) . . . . ?
C5 C6 C31 O32 7.8(5) . . . . ?
O33 C31 O32 C34 -1.3(5) . . . . ?
C6 C31 O32 C34 178.2(3) . . . . ?
